data_7134063
loop_
_publ_author_name
'Indurmuddam, Ranadheer Reddy'
'Hong, Bor-Cherng'
'Chien, Su-Ying'

_publ_section_title
;
 Synthesis of Polysubstituted Tetrahydrofurans via Visible Light-Induced
 De Mayo Acetalization of Benzoylacetones
;
_journal_name_full 'Chemical Communications'
_journal_paper_doi 10.1039/D4CC05797J
_journal_year 2025
_chemical_formula_sum 'C22 H24 O4'
_chemical_formula_weight 352.41
_space_group_crystal_system triclinic
_space_group_IT_number 2
_space_group_name_Hall '-P 1'
_space_group_name_H-M_alt 'P -1'
_atom_sites_solution_hydrogens geom
_audit_creation_method SHELXL-2019/1
_audit_update_record
;
2024-09-06 deposited with the CCDC.	2024-12-17 downloaded from the CCDC.
;
_cell_angle_alpha 111.527(3)
_cell_angle_beta 96.606(3)
_cell_angle_gamma 104.002(3)
_cell_formula_units_Z 2
_cell_length_a 8.3493(7)
_cell_length_b 10.3182(8)
_cell_length_c 12.4869(10)
_cell_measurement_reflns_used 2296
_cell_measurement_temperature 200(2)
_cell_measurement_theta_max 22.23
_cell_measurement_theta_min 2.58
_cell_volume 945.89(14)
_computing_cell_refinement 'SAINT V8.40B (Bruker AXS LLC, 2019)'
_computing_data_collection 'Bruker Instrument Service vV6.2.16'
_computing_data_reduction 'SAINT V8.40B (Bruker AXS LLC, 2019)'
_computing_molecular_graphics 'Bruker APEX4'
_computing_publication_material 'Bruker APEX4'
_computing_structure_refinement 'SHELXL-2019/1 (Sheldrick, 2019)'
_computing_structure_solution 'SHELXT (Sheldrick 2015)'
_diffrn_ambient_temperature 200(2)
_diffrn_measured_fraction_theta_full 0.999
_diffrn_measured_fraction_theta_max 0.999
_diffrn_measurement_device_type 'Bruker D8 VENTURE'
_diffrn_measurement_method '\f and \w scans'
_diffrn_radiation_type MoK\a
_diffrn_radiation_wavelength 0.71073
_diffrn_reflns_av_R_equivalents 0.0726
_diffrn_reflns_av_unetI/netI 0.0794
_diffrn_reflns_Laue_measured_fraction_full 0.999
_diffrn_reflns_Laue_measured_fraction_max 0.999
_diffrn_reflns_limit_h_max 11
_diffrn_reflns_limit_h_min -10
_diffrn_reflns_limit_k_max 14
_diffrn_reflns_limit_k_min -14
_diffrn_reflns_limit_l_max 17
_diffrn_reflns_limit_l_min -17
_diffrn_reflns_number 19902
_diffrn_reflns_point_group_measured_fraction_full 0.999
_diffrn_reflns_point_group_measured_fraction_max 0.999
_diffrn_reflns_theta_full 25.242
_diffrn_reflns_theta_max 30.000
_diffrn_reflns_theta_min 2.219
_exptl_absorpt_coefficient_mu 0.084
_exptl_absorpt_correction_T_max 0.9602
_exptl_absorpt_correction_T_min 0.7947
_exptl_absorpt_correction_type multi-scan
_exptl_absorpt_process_details
; 
Krause, L., Herbst-Irmer, R., Sheldrick, G. M., Stalke, D. (2015). 
"Comparison of silver and molybdenum microfocus X-ray sources for 
single-crystal structure determination" 
J. Appl. Cryst. 48, 3-10. 
doi:10.1107/S1600576714022985 
;
_exptl_crystal_colour yellow
_exptl_crystal_density_diffrn 1.237
_exptl_crystal_description block
_exptl_crystal_F_000 376
_exptl_crystal_size_max 0.239
_exptl_crystal_size_mid 0.207
_exptl_crystal_size_min 0.134
_refine_diff_density_max 0.422
_refine_diff_density_min -0.203
_refine_diff_density_rms 0.055
_refine_ls_extinction_method none
_refine_ls_goodness_of_fit_ref 1.036
_refine_ls_hydrogen_treatment constr
_refine_ls_matrix_type full
_refine_ls_number_parameters 238
_refine_ls_number_reflns 5523
_refine_ls_number_restraints 0
_refine_ls_restrained_S_all 1.036
_refine_ls_R_factor_all 0.1118
_refine_ls_R_factor_gt 0.0657
_refine_ls_shift/su_max 0.000
_refine_ls_shift/su_mean 0.000
_refine_ls_structure_factor_coef Fsqd
_refine_ls_weighting_details 'w=1/[\s^2^(Fo^2^)+(0.0860P)^2^+0.0271P] where P=(Fo^2^+2Fc^2^)/3'
_refine_ls_weighting_scheme calc
_refine_ls_wR_factor_gt 0.1580
_refine_ls_wR_factor_ref 0.1925
_reflns_Friedel_coverage 0.000
_reflns_number_gt 3186
_reflns_number_total 5523
_reflns_threshold_expression 'I > 2\s(I)'
_cod_data_source_file d4cc05797j2.cif
_cod_data_source_block ic22359
_cod_original_cell_volume 945.89(13)
_cod_database_code 7134063
_shelx_shelxl_version_number 2019/1
_shelx_space_group_comment
; 
The symmetry employed for this shelxl refinement is uniquely defined 
by the following loop, which should always be used as a source of 
symmetry information in preference to the above space-group names. 
They are only intended as comments. 
;
_shelx_estimated_absorpt_t_min 0.980
_shelx_estimated_absorpt_t_max 0.989

loop_
_space_group_symop_operation_xyz
'x, y, z'
'-x, -y, -z'

loop_
_atom_site_label
_atom_site_type_symbol
_atom_site_fract_x
_atom_site_fract_y
_atom_site_fract_z
_atom_site_U_iso_or_equiv
_atom_site_adp_type
_atom_site_occupancy
_atom_site_site_symmetry_order
_atom_site_calc_flag
_atom_site_refinement_flags_posn
_atom_site_refinement_flags_adp
_atom_site_refinement_flags_occupancy
_atom_site_disorder_assembly
_atom_site_disorder_group
O1 O 0.59896(14) 0.44708(12) 0.16843(9) 0.0375(3) Uani 1 1 d . . . . .
O2 O 0.85214(19) 0.60708(15) 0.45419(11) 0.0590(4) Uani 1 1 d . . . . .
O3 O 0.4341(2) 0.14129(16) 0.28830(16) 0.0737(5) Uani 1 1 d . . . . .
O4 O 0.48606(17) 0.62689(14) 0.27286(11) 0.0471(3) Uani 1 1 d . . . . .
C1 C 0.6844(2) 0.42787(18) 0.26549(14) 0.0355(4) Uani 1 1 d . . . . .
C2 C 0.5447(2) 0.39475(18) 0.33481(15) 0.0392(4) Uani 1 1 d . . . . .
H2 H 0.570891 0.480326 0.412644 0.047 Uiso 1 1 calc R U . . .
C3 C 0.3838(2) 0.3871(2) 0.25891(16) 0.0457(4) Uani 1 1 d . . . . .
H3A H 0.321191 0.284842 0.203414 0.055 Uiso 1 1 calc R U . . .
H3B H 0.308713 0.427901 0.308558 0.055 Uiso 1 1 calc R U . . .
C4 C 0.4463(2) 0.47868(19) 0.19308(15) 0.0408(4) Uani 1 1 d . . . . .
C5 C 0.8273(2) 0.57018(19) 0.34740(15) 0.0405(4) Uani 1 1 d . . . . .
C6 C 0.9365(2) 0.66007(18) 0.29739(15) 0.0378(4) Uani 1 1 d . . . . .
C7 C 0.9472(2) 0.60802(19) 0.17967(15) 0.0421(4) Uani 1 1 d . . . . .
H7 H 0.881928 0.511199 0.126451 0.051 Uiso 1 1 calc R U . . .
C8 C 1.0529(2) 0.6972(2) 0.14001(17) 0.0476(5) Uani 1 1 d . . . . .
H8 H 1.060569 0.661135 0.059627 0.057 Uiso 1 1 calc R U . . .
C9 C 1.1470(3) 0.8381(2) 0.21632(18) 0.0507(5) Uani 1 1 d . . . . .
H9 H 1.218903 0.899041 0.188517 0.061 Uiso 1 1 calc R U . . .
C10 C 1.1367(3) 0.8903(2) 0.33284(18) 0.0546(5) Uani 1 1 d . . . . .
H10 H 1.201365 0.987524 0.385411 0.066 Uiso 1 1 calc R U . . .
C11 C 1.0326(2) 0.8020(2) 0.37377(16) 0.0479(5) Uani 1 1 d . . . . .
H11 H 1.026875 0.838431 0.454541 0.058 Uiso 1 1 calc R U . . .
C12 C 0.7604(2) 0.30345(18) 0.21457(14) 0.0371(4) Uani 1 1 d . . . . .
C13 C 0.8947(2) 0.2906(2) 0.28232(17) 0.0465(4) Uani 1 1 d . . . . .
H13 H 0.945398 0.363701 0.359954 0.056 Uiso 1 1 calc R U . . .
C14 C 0.9556(3) 0.1729(2) 0.2383(2) 0.0562(5) Uani 1 1 d . . . . .
H14 H 1.047026 0.165109 0.285941 0.067 Uiso 1 1 calc R U . . .
C15 C 0.8838(3) 0.0665(2) 0.1253(2) 0.0602(6) Uani 1 1 d . . . . .
H15 H 0.924636 -0.015092 0.095272 0.072 Uiso 1 1 calc R U . . .
C16 C 0.7528(3) 0.0795(2) 0.05652(19) 0.0575(5) Uani 1 1 d . . . . .
H16 H 0.704845 0.007426 -0.021829 0.069 Uiso 1 1 calc R U . . .
C17 C 0.6899(3) 0.19658(19) 0.10017(16) 0.0460(4) Uani 1 1 d . . . . .
H17 H 0.598731 0.203905 0.052033 0.055 Uiso 1 1 calc R U . . .
C18 C 0.5301(3) 0.2580(2) 0.35700(17) 0.0475(5) Uani 1 1 d . . . . .
C19 C 0.6382(3) 0.2759(2) 0.46903(18) 0.0618(6) Uani 1 1 d . . . . .
H19A H 0.578352 0.301537 0.533119 0.093 Uiso 1 1 calc R U . . .
H19B H 0.745063 0.353939 0.489136 0.093 Uiso 1 1 calc R U . . .
H19C H 0.661804 0.183891 0.458131 0.093 Uiso 1 1 calc R U . . .
C20 C 0.3275(3) 0.4398(2) 0.07731(18) 0.0557(5) Uani 1 1 d . . . . .
H20A H 0.379345 0.500598 0.038249 0.083 Uiso 1 1 calc R U . . .
H20B H 0.220380 0.457327 0.092466 0.083 Uiso 1 1 calc R U . . .
H20C H 0.305775 0.336301 0.026170 0.083 Uiso 1 1 calc R U . . .
C21 C 0.5509(3) 0.7340(2) 0.22851(18) 0.0515(5) Uani 1 1 d . . . . .
H21A H 0.459376 0.735539 0.171499 0.062 Uiso 1 1 calc R U . . .
H21B H 0.641356 0.710041 0.187462 0.062 Uiso 1 1 calc R U . . .
C22 C 0.6205(3) 0.8801(2) 0.3311(2) 0.0664(6) Uani 1 1 d . . . . .
H22A H 0.530473 0.902274 0.371696 0.100 Uiso 1 1 calc R U . . .
H22B H 0.663889 0.955607 0.302599 0.100 Uiso 1 1 calc R U . . .
H22C H 0.712674 0.878185 0.386063 0.100 Uiso 1 1 calc R U . . .

loop_
_atom_site_aniso_label
_atom_site_aniso_U_11
_atom_site_aniso_U_22
_atom_site_aniso_U_33
_atom_site_aniso_U_23
_atom_site_aniso_U_13
_atom_site_aniso_U_12
O1 0.0375(7) 0.0428(7) 0.0291(6) 0.0136(5) 0.0060(5) 0.0098(5)
O2 0.0708(10) 0.0550(8) 0.0304(7) 0.0153(6) -0.0014(6) -0.0070(7)
O3 0.0749(11) 0.0444(8) 0.0893(12) 0.0303(9) 0.0075(9) -0.0028(8)
O4 0.0587(8) 0.0454(7) 0.0401(7) 0.0180(6) 0.0172(6) 0.0177(6)
C1 0.0383(9) 0.0365(8) 0.0280(8) 0.0131(7) 0.0052(6) 0.0060(7)
C2 0.0449(10) 0.0371(9) 0.0328(8) 0.0128(7) 0.0129(7) 0.0081(7)
C3 0.0417(10) 0.0474(10) 0.0451(10) 0.0175(8) 0.0134(8) 0.0091(8)
C4 0.0393(9) 0.0434(10) 0.0359(9) 0.0136(8) 0.0088(7) 0.0101(8)
C5 0.0452(10) 0.0380(9) 0.0306(8) 0.0117(7) 0.0011(7) 0.0063(8)
C6 0.0366(9) 0.0376(9) 0.0351(9) 0.0146(7) 0.0034(7) 0.0067(7)
C7 0.0397(9) 0.0392(9) 0.0368(9) 0.0100(7) 0.0053(7) 0.0040(7)
C8 0.0419(10) 0.0555(11) 0.0437(10) 0.0218(9) 0.0123(8) 0.0086(9)
C9 0.0439(11) 0.0508(11) 0.0559(12) 0.0288(10) 0.0073(8) 0.0026(9)
C10 0.0573(12) 0.0397(10) 0.0506(12) 0.0148(9) 0.0023(9) -0.0030(9)
C11 0.0544(11) 0.0409(10) 0.0360(9) 0.0128(8) 0.0013(8) 0.0016(8)
C12 0.0384(9) 0.0359(8) 0.0338(8) 0.0139(7) 0.0099(7) 0.0059(7)
C13 0.0413(10) 0.0501(11) 0.0454(10) 0.0201(9) 0.0075(8) 0.0095(8)
C14 0.0482(12) 0.0638(13) 0.0693(14) 0.0363(12) 0.0192(10) 0.0221(10)
C15 0.0687(14) 0.0540(12) 0.0742(15) 0.0316(12) 0.0366(12) 0.0292(11)
C16 0.0719(15) 0.0455(11) 0.0497(12) 0.0129(9) 0.0202(10) 0.0162(10)
C17 0.0511(11) 0.0406(10) 0.0395(10) 0.0122(8) 0.0076(8) 0.0100(8)
C18 0.0536(11) 0.0426(10) 0.0481(11) 0.0200(9) 0.0232(9) 0.0100(9)
C19 0.0956(18) 0.0589(13) 0.0454(11) 0.0292(10) 0.0265(11) 0.0315(12)
C20 0.0443(11) 0.0701(14) 0.0469(11) 0.0197(10) 0.0033(8) 0.0180(10)
C21 0.0605(13) 0.0515(11) 0.0503(11) 0.0262(9) 0.0172(9) 0.0201(10)
C22 0.0811(17) 0.0487(12) 0.0705(15) 0.0219(11) 0.0287(13) 0.0204(12)

loop_
_atom_type_symbol
_atom_type_description
_atom_type_scat_dispersion_real
_atom_type_scat_dispersion_imag
_atom_type_scat_source
C C 0.0033 0.0016 'International Tables Vol C Tables 4.2.6.8 and 6.1.1.4'
H H 0.0000 0.0000 'International Tables Vol C Tables 4.2.6.8 and 6.1.1.4'
O O 0.0106 0.0060 'International Tables Vol C Tables 4.2.6.8 and 6.1.1.4'

loop_
_geom_angle_atom_site_label_1
_geom_angle_atom_site_label_2
_geom_angle_atom_site_label_3
_geom_angle
_geom_angle_site_symmetry_1
_geom_angle_site_symmetry_3
_geom_angle_publ_flag
C4 O1 C1 109.61(12) . . ?
C4 O4 C21 116.23(14) . . ?
O1 C1 C12 107.94(12) . . ?
O1 C1 C5 110.39(13) . . ?
C12 C1 C5 109.68(14) . . ?
O1 C1 C2 105.20(13) . . ?
C12 C1 C2 114.02(13) . . ?
C5 C1 C2 109.50(13) . . ?
C18 C2 C3 113.06(15) . . ?
C18 C2 C1 114.45(15) . . ?
C3 C2 C1 103.36(13) . . ?
C4 C3 C2 104.04(14) . . ?
O4 C4 O1 109.33(14) . . ?
O4 C4 C3 106.85(14) . . ?
O1 C4 C3 103.61(14) . . ?
O4 C4 C20 113.62(16) . . ?
O1 C4 C20 108.46(14) . . ?
C3 C4 C20 114.44(16) . . ?
O2 C5 C6 120.03(16) . . ?
O2 C5 C1 119.07(15) . . ?
C6 C5 C1 120.88(14) . . ?
C11 C6 C7 119.16(16) . . ?
C11 C6 C5 117.59(16) . . ?
C7 C6 C5 123.26(15) . . ?
C8 C7 C6 119.97(17) . . ?
C9 C8 C7 120.41(18) . . ?
C10 C9 C8 119.88(18) . . ?
C9 C10 C11 120.29(18) . . ?
C10 C11 C6 120.28(18) . . ?
C13 C12 C17 118.66(17) . . ?
C13 C12 C1 121.19(15) . . ?
C17 C12 C1 120.08(16) . . ?
C14 C13 C12 120.88(18) . . ?
C15 C14 C13 120.1(2) . . ?
C16 C15 C14 119.6(2) . . ?
C15 C16 C17 120.8(2) . . ?
C16 C17 C12 120.01(19) . . ?
O3 C18 C19 121.95(18) . . ?
O3 C18 C2 121.14(19) . . ?
C19 C18 C2 116.90(17) . . ?
O4 C21 C22 108.03(16) . . ?

loop_
_geom_bond_atom_site_label_1
_geom_bond_atom_site_label_2
_geom_bond_distance
_geom_bond_site_symmetry_2
_geom_bond_publ_flag
O1 C4 1.430(2) . ?
O1 C1 1.4363(19) . ?
O2 C5 1.221(2) . ?
O3 C18 1.202(2) . ?
O4 C4 1.415(2) . ?
O4 C21 1.432(2) . ?
C1 C12 1.530(2) . ?
C1 C5 1.547(2) . ?
C1 C2 1.576(2) . ?
C2 C18 1.515(2) . ?
C2 C3 1.520(3) . ?
C3 C4 1.507(2) . ?
C4 C20 1.512(3) . ?
C5 C6 1.493(2) . ?
C6 C11 1.389(2) . ?
C6 C7 1.390(2) . ?
C7 C8 1.383(3) . ?
C8 C9 1.377(3) . ?
C9 C10 1.375(3) . ?
C10 C11 1.381(3) . ?
C12 C13 1.388(3) . ?
C12 C17 1.393(2) . ?
C13 C14 1.382(3) . ?
C14 C15 1.380(3) . ?
C15 C16 1.376(3) . ?
C16 C17 1.386(3) . ?
C18 C19 1.498(3) . ?
C21 C22 1.496(3) . ?
